data_7708002
loop_
_publ_author_name
'Devonport, Jack'
'Spencer, John'
'Kostakis, George E.'

_publ_section_title
;
 Breaking the symmetry: <i>C</i><sub>1</sub>-salans with (N-H) backbones.
;
_journal_issue 35
_journal_name_full 'Dalton transactions (Cambridge, England : 2003)'
_journal_page_first 12069
_journal_page_last 12073
_journal_paper_doi 10.1039/d1dt01950c
_journal_volume 50
_journal_year 2021
_chemical_formula_moiety 'C24 H33 Cl Cu N2 O2'
_chemical_formula_sum 'C24 H33 Cl Cu N2 O2'
_chemical_formula_weight 480.51
_space_group_crystal_system orthorhombic
_space_group_IT_number 61
_space_group_name_Hall '-P 2ac 2ab'
_space_group_name_H-M_alt 'P b c a'
_atom_sites_solution_hydrogens geom
_audit_creation_date 2021-05-13
_audit_creation_method
;
Olex2 1.3
(compiled 2020.11.12 svn.r5f609507 for OlexSys, GUI svn.r6272)
;
_audit_update_record
;
2021-05-26 deposited with the CCDC.	2021-07-28 downloaded from the CCDC.
;
_cell_angle_alpha 90
_cell_angle_beta 90
_cell_angle_gamma 90
_cell_formula_units_Z 8
_cell_length_a 11.2264(2)
_cell_length_b 11.5091(3)
_cell_length_c 35.7717(8)
_cell_measurement_reflns_used 14699
_cell_measurement_temperature 100(2)
_cell_measurement_theta_max 32.1550
_cell_measurement_theta_min 2.5870
_cell_volume 4621.91(18)
_computing_cell_refinement 'CrysAlisPro 1.171.40.67a (Rigaku OD, 2019)'
_computing_data_collection 'CrysAlisPro 1.171.40.67a (Rigaku OD, 2019)'
_computing_data_reduction 'CrysAlisPro 1.171.40.67a (Rigaku OD, 2019)'
_computing_molecular_graphics 'Olex2 1.3 (Dolomanov et al., 2009)'
_computing_publication_material 'Olex2 1.3 (Dolomanov et al., 2009)'
_computing_structure_refinement 'SHELXL 2014/1 (Sheldrick, 2015)'
_computing_structure_solution 'SHELXT 2018/2 (Sheldrick, 2018)'
_diffrn_ambient_temperature 100(2)
_diffrn_detector 'hybrid pixel detector'
_diffrn_detector_area_resol_mean 10
_diffrn_detector_dtime 0.000
_diffrn_detector_type 'Rigaku, HyPix 6000'
_diffrn_measured_fraction_theta_full 1.000
_diffrn_measured_fraction_theta_max 0.997
_diffrn_measurement_details
;
List of Runs (angles in degrees, time in seconds):

  # Type    Start    End  Width  t~exp~   \w     \q     \k     \f   Frames
#--------------------------------------------------------------------------
  1  \w   -110.00  33.00   0.50   60.00    --  -20.40 -43.00-166.00  286
  2  \w    -58.00  69.00   0.50   60.00    --  -20.40  60.00-180.00  254
  3  \w   -110.00  17.00   0.50   60.00    --  -20.40 -60.00  30.00  254
  4  \w    -58.00  -8.00   0.50   60.00    --  -20.40  60.00 -30.00  100
;
_diffrn_measurement_device 'four-circle diffractometer'
_diffrn_measurement_device_details 'Rigaku, AFC12 \k goniometer'
_diffrn_measurement_device_type
;
Rigaku FRE+ equipped with VHF Varimax confocal mirrors and an AFC12 goniometer and HyPix 6000 detector
;
_diffrn_measurement_method 'profile data from \w-scans'
_diffrn_measurement_specimen_support 'MiTeGen MicroLoop'
_diffrn_orient_matrix_type 'CrysAlisPro convention (1999,Acta A55,543-557)'
_diffrn_orient_matrix_UB_11 0.0020229000
_diffrn_orient_matrix_UB_12 -0.0001439000
_diffrn_orient_matrix_UB_13 -0.0198244000
_diffrn_orient_matrix_UB_21 0.0533103000
_diffrn_orient_matrix_UB_22 -0.0330424000
_diffrn_orient_matrix_UB_23 0.0005402000
_diffrn_orient_matrix_UB_31 -0.0338225000
_diffrn_orient_matrix_UB_32 -0.0520196000
_diffrn_orient_matrix_UB_33 -0.0002989000
_diffrn_radiation_collimation 0.2
_diffrn_radiation_monochromator 'Confocal mirrors, VHF Varimax'
_diffrn_radiation_probe x-ray
_diffrn_radiation_type 'Mo K\a'
_diffrn_radiation_wavelength 0.71075
_diffrn_radiation_xray_symbol K-L~3~
_diffrn_reflns_av_R_equivalents 0.0583
_diffrn_reflns_av_unetI/netI 0.0396
_diffrn_reflns_Laue_measured_fraction_full 1.000
_diffrn_reflns_Laue_measured_fraction_max 0.997
_diffrn_reflns_limit_h_max 15
_diffrn_reflns_limit_h_min -16
_diffrn_reflns_limit_k_max 16
_diffrn_reflns_limit_k_min -16
_diffrn_reflns_limit_l_max 51
_diffrn_reflns_limit_l_min -50
_diffrn_reflns_number 50406
_diffrn_reflns_point_group_measured_fraction_full 1.000
_diffrn_reflns_point_group_measured_fraction_max 0.997
_diffrn_reflns_theta_full 25.242
_diffrn_reflns_theta_max 31.000
_diffrn_reflns_theta_min 2.142
_diffrn_source 'Rotating Anode'
_diffrn_source_current 55.0
_diffrn_source_power 2.475
_diffrn_source_target Mo
_diffrn_source_type 'Rigaku FRE+'
_diffrn_source_voltage 45.0
_exptl_absorpt_coefficient_mu 1.083
_exptl_absorpt_correction_T_max 1.00000
_exptl_absorpt_correction_T_min 0.60687
_exptl_absorpt_correction_type multi-scan
_exptl_absorpt_process_details
;
CrysAlisPro 1.171.40.67a (Rigaku Oxford Diffraction, 2019)
Empirical absorption correction using spherical harmonics,
 implemented in SCALE3 ABSPACK scaling algorithm.
;
_exptl_crystal_colour colourless
_exptl_crystal_colour_primary colourless
_exptl_crystal_density_diffrn 1.381
_exptl_crystal_description '(cut) plate'
_exptl_crystal_F_000 2024
_exptl_crystal_size_max 0.1
_exptl_crystal_size_mid 0.1
_exptl_crystal_size_min 0.02
_refine_diff_density_max 0.474
_refine_diff_density_min -0.454
_refine_diff_density_rms 0.074
_refine_ls_extinction_method none
_refine_ls_goodness_of_fit_ref 1.146
_refine_ls_hydrogen_treatment constr
_refine_ls_matrix_type full
_refine_ls_number_parameters 288
_refine_ls_number_reflns 7359
_refine_ls_number_restraints 1
_refine_ls_restrained_S_all 1.148
_refine_ls_R_factor_all 0.0740
_refine_ls_R_factor_gt 0.0508
_refine_ls_shift/su_max 0.001
_refine_ls_shift/su_mean 0.000
_refine_ls_structure_factor_coef Fsqd
_refine_ls_weighting_details 'w=1/[\s^2^(Fo^2^)+(0.0272P)^2^+4.2859P] where P=(Fo^2^+2Fc^2^)/3'
_refine_ls_weighting_scheme calc
_refine_ls_wR_factor_gt 0.0909
_refine_ls_wR_factor_ref 0.0978
_reflns_Friedel_coverage 0.000
_reflns_number_gt 5755
_reflns_number_total 7359
_reflns_threshold_expression 'I > 2\s(I)'
_cod_data_source_file d1dt01950c2.cif
_cod_data_source_block 2019ncsx0501z
_cod_depositor_comments 'Adding full bibliography for 7708002--7708009.cif.'
_cod_database_code 7708002
_shelxl_version_number 2014-1
_chemical_oxdiff_formula 'C22 H31 Cl Cu N2 O2 '
_chemical_oxdiff_usercomment JD337
_shelx_space_group_comment
;
The symmetry employed for this shelxl refinement is uniquely defined
by the following loop, which should always be used as a source of
symmetry information in preference to the above space-group names.
They are only intended as comments.
;
_shelx_estimated_absorpt_t_max 0.979
_shelx_estimated_absorpt_t_min 0.899
_reflns_odcompleteness_completeness 99.60
_reflns_odcompleteness_iscentric 1
_reflns_odcompleteness_theta 30.93
_olex2_refinement_description
;
1. Restrained distances
 O2-C20 \\sim O3-C24
 with sigma of 0.02
2. Others
 Sof(O3)=Sof(H3)=Sof(H20)=1-FVAR(1)
 Sof(O2)=Sof(H2)=Sof(H24)=FVAR(1)
3.a Ternary CH refined with riding coordinates:
 N2(H2A)
3.b Secondary CH2 refined with riding coordinates:
 C16(H16A,H16B), C17(H17A,H17B), C18(H18A,H18B)
3.c Aromatic/amide H refined with riding coordinates:
 C3(H3A), C5(H5), C15(H15), C20(H20), C21(H21), C22(H22), C23(H23), C24(H24)
3.d Idealised Me refined as rotating group:
 C8(H8A,H8B,H8C), C9(H9A,H9B,H9C), C10(H10A,H10B,H10C), C12(H12A,H12B,H12C),
 C13(H13A,H13B,H13C), C14(H14A,H14B,H14C)
3.e Idealised tetrahedral OH refined with riding coordinates:
 O3(H3)
3.f Idealised tetrahedral OH refined as rotating group:
 O2(H2)
;
_olex2_submission_special_instructions 'No special instructions were received'
_oxdiff_exptl_absorpt_empirical_details
;
Empirical correction (ABSPACK) includes:
- Absorption correction using spherical harmonics
- Frame scaling
- B-factor correction
;
_oxdiff_exptl_absorpt_empirical_full_max 2.817
_oxdiff_exptl_absorpt_empirical_full_min 0.323

loop_
_space_group_symop_operation_xyz
'x, y, z'
'-x+1/2, -y, z+1/2'
'-x, y+1/2, -z+1/2'
'x+1/2, -y+1/2, -z'
'-x, -y, -z'
'x-1/2, y, -z-1/2'
'x, -y-1/2, z-1/2'
'-x-1/2, y-1/2, z'

loop_
_atom_site_label
_atom_site_type_symbol
_atom_site_fract_x
_atom_site_fract_y
_atom_site_fract_z
_atom_site_U_iso_or_equiv
_atom_site_adp_type
_atom_site_occupancy
_atom_site_site_symmetry_order
_atom_site_calc_flag
_atom_site_refinement_flags_posn
_atom_site_refinement_flags_adp
_atom_site_refinement_flags_occupancy
_atom_site_disorder_assembly
_atom_site_disorder_group
Cu1 Cu 0.57639(2) 0.62106(2) 0.52065(2) 0.01886(7) Uani 1 1 d . . . . .
Cl1 Cl 0.66461(5) 0.46474(4) 0.49306(2) 0.02577(11) Uani 1 1 d . . . . .
O1 O 0.61337(16) 0.55969(14) 0.56784(4) 0.0308(4) Uani 1 1 d . . . . .
O2 O 0.6716(2) 0.97496(18) 0.42559(7) 0.0278(6) Uani 0.703(4) 1 d D . P A 1
H2 H 0.7229 0.9575 0.4417 0.042 Uiso 0.703(4) 1 calc R U P A 1
O3 O 0.6032(5) 0.5930(4) 0.39613(15) 0.0242(14) Uani 0.297(4) 1 d D . P A 2
H3 H 0.5552 0.5612 0.3813 0.036 Uiso 0.297(4) 1 calc R U P A 2
N1 N 0.50906(15) 0.76006(14) 0.54174(5) 0.0196(3) Uani 1 1 d . . . . .
N2 N 0.54937(14) 0.69946(14) 0.47059(5) 0.0183(3) Uani 1 1 d . . . . .
H2A H 0.5095 0.6421 0.4537 0.022 Uiso 1 1 calc R U . . .
C1 C 0.57654(18) 0.59402(18) 0.60071(6) 0.0212(4) Uani 1 1 d . . . . .
C2 C 0.61686(18) 0.53343(18) 0.63339(6) 0.0206(4) Uani 1 1 d . . . . .
C3 C 0.57169(18) 0.56703(18) 0.66752(6) 0.0216(4) Uani 1 1 d . . . . .
H3A H 0.5968 0.5250 0.6890 0.026 Uiso 1 1 calc R U . . .
C4 C 0.49027(17) 0.65994(18) 0.67300(6) 0.0196(4) Uani 1 1 d . . . . .
C5 C 0.45656(16) 0.72022(18) 0.64165(6) 0.0191(4) Uani 1 1 d . . . . .
H5 H 0.4030 0.7837 0.6442 0.023 Uiso 1 1 calc R U . . .
C6 C 0.49900(17) 0.69083(17) 0.60571(6) 0.0181(4) Uani 1 1 d . . . . .
C7 C 0.71694(18) 0.44195(19) 0.63021(6) 0.0245(4) Uani 1 1 d . . . . .
C8 C 0.6882(2) 0.34363(19) 0.60257(7) 0.0277(5) Uani 1 1 d . . . . .
H8A H 0.6150 0.3042 0.6104 0.042 Uiso 1 1 calc R U . . .
H8B H 0.7541 0.2878 0.6022 0.042 Uiso 1 1 calc R U . . .
H8C H 0.6771 0.3762 0.5775 0.042 Uiso 1 1 calc R U . . .
C9 C 0.8304(2) 0.5046(2) 0.61722(8) 0.0345(6) Uani 1 1 d . . . . .
H9A H 0.8170 0.5387 0.5925 0.052 Uiso 1 1 calc R U . . .
H9B H 0.8962 0.4488 0.6158 0.052 Uiso 1 1 calc R U . . .
H9C H 0.8505 0.5661 0.6351 0.052 Uiso 1 1 calc R U . . .
C10 C 0.7435(2) 0.3847(2) 0.66795(7) 0.0376(6) Uani 1 1 d . . . . .
H10A H 0.7713 0.4438 0.6857 0.056 Uiso 1 1 calc R U . . .
H10B H 0.8054 0.3255 0.6647 0.056 Uiso 1 1 calc R U . . .
H10C H 0.6709 0.3482 0.6776 0.056 Uiso 1 1 calc R U . . .
C11 C 0.45039(18) 0.6908(2) 0.71272(6) 0.0248(4) Uani 1 1 d . . . . .
C12 C 0.3722(2) 0.8000(2) 0.71363(7) 0.0320(5) Uani 1 1 d . . . . .
H12A H 0.4177 0.8664 0.7041 0.048 Uiso 1 1 calc R U . . .
H12B H 0.3472 0.8155 0.7394 0.048 Uiso 1 1 calc R U . . .
H12C H 0.3017 0.7879 0.6979 0.048 Uiso 1 1 calc R U . . .
C13 C 0.3808(2) 0.5893(2) 0.72957(7) 0.0372(6) Uani 1 1 d . . . . .
H13A H 0.3097 0.5742 0.7144 0.056 Uiso 1 1 calc R U . . .
H13B H 0.3568 0.6088 0.7552 0.056 Uiso 1 1 calc R U . . .
H13C H 0.4312 0.5198 0.7299 0.056 Uiso 1 1 calc R U . . .
C14 C 0.5605(2) 0.7167(3) 0.73714(7) 0.0369(6) Uani 1 1 d . . . . .
H14A H 0.6093 0.6464 0.7393 0.055 Uiso 1 1 calc R U . . .
H14B H 0.5346 0.7414 0.7621 0.055 Uiso 1 1 calc R U . . .
H14C H 0.6076 0.7787 0.7255 0.055 Uiso 1 1 calc R U . . .
C15 C 0.47342(17) 0.77060(17) 0.57581(6) 0.0186(4) Uani 1 1 d . . . . .
H15 H 0.4262 0.8366 0.5817 0.022 Uiso 1 1 calc R U . . .
C16 C 0.4920(2) 0.85328(17) 0.51431(6) 0.0215(4) Uani 1 1 d . . . . .
H16A H 0.5649 0.9013 0.5125 0.026 Uiso 1 1 calc R U . . .
H16B H 0.4251 0.9040 0.5220 0.026 Uiso 1 1 calc R U . . .
C17 C 0.46488(18) 0.79748(18) 0.47682(6) 0.0216(4) Uani 1 1 d . . . . .
H17A H 0.3819 0.7683 0.4766 0.026 Uiso 1 1 calc R U . . .
H17B H 0.4734 0.8556 0.4566 0.026 Uiso 1 1 calc R U . . .
C18 C 0.66461(17) 0.73403(18) 0.45272(6) 0.0196(4) Uani 1 1 d . . . . .
H18A H 0.7200 0.6672 0.4535 0.023 Uiso 1 1 calc R U . . .
H18B H 0.7007 0.7979 0.4674 0.023 Uiso 1 1 calc R U . . .
C19 C 0.65065(17) 0.77307(19) 0.41267(6) 0.0206(4) Uani 1 1 d . . . . .
C20 C 0.6597(2) 0.8887(2) 0.40183(6) 0.0279(5) Uani 1 1 d D . . . .
H20 H 0.6789 0.9463 0.4199 0.033 Uiso 0.297(4) 1 calc R U P A 2
C21 C 0.6410(2) 0.9210(2) 0.36486(7) 0.0389(6) Uani 1 1 d . . . . .
H21 H 0.6477 1.0002 0.3578 0.047 Uiso 1 1 calc R U . . .
C22 C 0.6131(2) 0.8388(3) 0.33863(7) 0.0412(7) Uani 1 1 d . . . . .
H22 H 0.5988 0.8616 0.3135 0.049 Uiso 1 1 calc R U . . .
C23 C 0.6054(2) 0.7232(3) 0.34841(7) 0.0403(7) Uani 1 1 d . . . . .
H23 H 0.5864 0.6662 0.3301 0.048 Uiso 1 1 calc R U . . .
C24 C 0.6259(2) 0.6910(2) 0.38517(7) 0.0298(5) Uani 1 1 d D . . . .
H24 H 0.6229 0.6111 0.3918 0.036 Uiso 0.703(4) 1 calc R U P A 1

loop_
_atom_site_aniso_label
_atom_site_aniso_U_11
_atom_site_aniso_U_22
_atom_site_aniso_U_33
_atom_site_aniso_U_23
_atom_site_aniso_U_13
_atom_site_aniso_U_12
Cu1 0.02427(12) 0.01624(11) 0.01608(12) 0.00080(10) 0.00273(10) 0.00278(9)
Cl1 0.0293(2) 0.0204(2) 0.0276(3) -0.0018(2) 0.0100(2) 0.00338(19)
O1 0.0467(9) 0.0291(8) 0.0167(8) 0.0025(7) 0.0041(7) 0.0194(7)
O2 0.0413(14) 0.0178(11) 0.0243(13) -0.0013(9) -0.0098(10) 0.0032(9)
O3 0.030(3) 0.019(3) 0.023(3) 0.001(2) -0.003(2) -0.0086(19)
N1 0.0251(8) 0.0169(8) 0.0166(8) 0.0023(7) -0.0010(7) 0.0015(6)
N2 0.0210(8) 0.0181(8) 0.0156(8) -0.0012(6) 0.0018(6) -0.0012(6)
C1 0.0241(9) 0.0202(10) 0.0194(10) 0.0025(8) -0.0001(8) 0.0042(8)
C2 0.0200(9) 0.0205(9) 0.0213(11) 0.0036(8) -0.0017(8) 0.0025(7)
C3 0.0206(9) 0.0246(10) 0.0196(10) 0.0063(8) -0.0027(8) 0.0008(8)
C4 0.0172(9) 0.0239(10) 0.0177(10) 0.0019(8) 0.0000(8) -0.0005(7)
C5 0.0168(8) 0.0203(9) 0.0203(10) -0.0001(8) -0.0006(7) 0.0011(7)
C6 0.0182(8) 0.0182(9) 0.0178(10) 0.0010(7) -0.0014(7) 0.0015(7)
C7 0.0229(10) 0.0245(10) 0.0260(12) 0.0040(9) -0.0022(9) 0.0067(8)
C8 0.0264(10) 0.0229(10) 0.0339(13) 0.0028(9) -0.0001(9) 0.0059(8)
C9 0.0234(11) 0.0299(12) 0.0503(17) -0.0027(11) 0.0016(11) 0.0042(9)
C10 0.0426(13) 0.0400(14) 0.0303(13) 0.0058(12) -0.0056(11) 0.0213(11)
C11 0.0231(10) 0.0345(12) 0.0168(10) 0.0023(9) 0.0013(8) 0.0035(8)
C12 0.0365(12) 0.0391(14) 0.0203(11) -0.0021(10) 0.0011(10) 0.0095(10)
C13 0.0365(13) 0.0442(15) 0.0309(14) 0.0095(12) 0.0132(11) 0.0022(11)
C14 0.0334(12) 0.0597(17) 0.0174(11) -0.0024(11) -0.0033(10) 0.0038(12)
C15 0.0210(9) 0.0176(9) 0.0173(10) 0.0010(8) -0.0016(8) 0.0026(7)
C16 0.0309(10) 0.0166(9) 0.0172(10) 0.0025(7) 0.0002(8) 0.0030(7)
C17 0.0235(9) 0.0214(9) 0.0200(10) 0.0013(8) 0.0016(8) 0.0030(7)
C18 0.0193(9) 0.0218(9) 0.0177(10) 0.0023(8) -0.0008(8) -0.0013(7)
C19 0.0162(8) 0.0290(11) 0.0165(10) 0.0022(8) 0.0027(7) 0.0010(7)
C20 0.0346(11) 0.0294(11) 0.0196(11) 0.0021(9) 0.0050(9) 0.0112(9)
C21 0.0494(15) 0.0427(15) 0.0246(13) 0.0119(11) 0.0095(11) 0.0190(12)
C22 0.0328(12) 0.073(2) 0.0175(12) 0.0074(13) 0.0026(10) 0.0061(13)
C23 0.0325(12) 0.069(2) 0.0193(12) -0.0065(13) 0.0012(10) -0.0173(13)
C24 0.0260(10) 0.0413(14) 0.0222(12) -0.0017(10) 0.0036(9) -0.0112(9)

loop_
_atom_type_symbol
_atom_type_description
_atom_type_scat_dispersion_real
_atom_type_scat_dispersion_imag
_atom_type_scat_source
C C 0.0033 0.0016 'International Tables Vol C Tables 4.2.6.8 and 6.1.1.4'
H H 0.0000 0.0000 'International Tables Vol C Tables 4.2.6.8 and 6.1.1.4'
Cl Cl 0.1484 0.1585 'International Tables Vol C Tables 4.2.6.8 and 6.1.1.4'
Cu Cu 0.3201 1.2651 'International Tables Vol C Tables 4.2.6.8 and 6.1.1.4'
N N 0.0061 0.0033 'International Tables Vol C Tables 4.2.6.8 and 6.1.1.4'
O O 0.0106 0.0060 'International Tables Vol C Tables 4.2.6.8 and 6.1.1.4'

loop_
_geom_angle_atom_site_label_1
_geom_angle_atom_site_label_2
_geom_angle_atom_site_label_3
_geom_angle
_geom_angle_site_symmetry_1
_geom_angle_site_symmetry_3
_geom_angle_publ_flag
O1 Cu1 Cl1 89.79(5) . . ?
O1 Cu1 N1 92.70(7) . . ?
O1 Cu1 N2 174.24(8) . . ?
N1 Cu1 Cl1 175.87(6) . . ?
N1 Cu1 N2 85.27(7) . . ?
N2 Cu1 Cl1 91.93(5) . . ?
C1 O1 Cu1 128.70(13) . . ?
C20 O2 H2 109.5 . . ?
C24 O3 H3 109.5 . . ?
C15 N1 Cu1 124.85(14) . . ?
C15 N1 C16 121.56(17) . . ?
C16 N1 Cu1 113.41(13) . . ?
Cu1 N2 H2A 107.8 . . ?
C17 N2 Cu1 107.44(12) . . ?
C17 N2 H2A 107.8 . . ?
C17 N2 C18 114.38(16) . . ?
C18 N2 Cu1 111.47(12) . . ?
C18 N2 H2A 107.8 . . ?
O1 C1 C2 119.09(18) . . ?
O1 C1 C6 122.84(19) . . ?
C6 C1 C2 118.06(19) . . ?
C1 C2 C7 120.06(19) . . ?
C3 C2 C1 118.02(18) . . ?
C3 C2 C7 121.65(19) . . ?
C2 C3 H3A 117.6 . . ?
C2 C3 C4 124.79(19) . . ?
C4 C3 H3A 117.6 . . ?
C3 C4 C11 119.39(18) . . ?
C5 C4 C3 116.44(19) . . ?
C5 C4 C11 124.10(19) . . ?
C4 C5 H5 119.0 . . ?
C4 C5 C6 122.02(19) . . ?
C6 C5 H5 119.0 . . ?
C1 C6 C15 121.84(19) . . ?
C5 C6 C1 120.49(18) . . ?
C5 C6 C15 117.18(18) . . ?
C8 C7 C2 113.37(17) . . ?
C9 C7 C2 107.83(18) . . ?
C9 C7 C8 108.97(19) . . ?
C10 C7 C2 111.73(19) . . ?
C10 C7 C8 106.93(19) . . ?
C10 C7 C9 107.9(2) . . ?
C7 C8 H8A 109.5 . . ?
C7 C8 H8B 109.5 . . ?
C7 C8 H8C 109.5 . . ?
H8A C8 H8B 109.5 . . ?
H8A C8 H8C 109.5 . . ?
H8B C8 H8C 109.5 . . ?
C7 C9 H9A 109.5 . . ?
C7 C9 H9B 109.5 . . ?
C7 C9 H9C 109.5 . . ?
H9A C9 H9B 109.5 . . ?
H9A C9 H9C 109.5 . . ?
H9B C9 H9C 109.5 . . ?
C7 C10 H10A 109.5 . . ?
C7 C10 H10B 109.5 . . ?
C7 C10 H10C 109.5 . . ?
H10A C10 H10B 109.5 . . ?
H10A C10 H10C 109.5 . . ?
H10B C10 H10C 109.5 . . ?
C4 C11 C12 112.15(18) . . ?
C4 C11 C14 109.61(17) . . ?
C12 C11 C14 106.8(2) . . ?
C13 C11 C4 109.76(19) . . ?
C13 C11 C12 108.98(19) . . ?
C13 C11 C14 109.5(2) . . ?
C11 C12 H12A 109.5 . . ?
C11 C12 H12B 109.5 . . ?
C11 C12 H12C 109.5 . . ?
H12A C12 H12B 109.5 . . ?
H12A C12 H12C 109.5 . . ?
H12B C12 H12C 109.5 . . ?
C11 C13 H13A 109.5 . . ?
C11 C13 H13B 109.5 . . ?
C11 C13 H13C 109.5 . . ?
H13A C13 H13B 109.5 . . ?
H13A C13 H13C 109.5 . . ?
H13B C13 H13C 109.5 . . ?
C11 C14 H14A 109.5 . . ?
C11 C14 H14B 109.5 . . ?
C11 C14 H14C 109.5 . . ?
H14A C14 H14B 109.5 . . ?
H14A C14 H14C 109.5 . . ?
H14B C14 H14C 109.5 . . ?
N1 C15 C6 125.54(18) . . ?
N1 C15 H15 117.2 . . ?
C6 C15 H15 117.2 . . ?
N1 C16 H16A 110.1 . . ?
N1 C16 H16B 110.1 . . ?
N1 C16 C17 107.94(16) . . ?
H16A C16 H16B 108.4 . . ?
C17 C16 H16A 110.1 . . ?
C17 C16 H16B 110.1 . . ?
N2 C17 C16 108.96(17) . . ?
N2 C17 H17A 109.9 . . ?
N2 C17 H17B 109.9 . . ?
C16 C17 H17A 109.9 . . ?
C16 C17 H17B 109.9 . . ?
H17A C17 H17B 108.3 . . ?
N2 C18 H18A 108.9 . . ?
N2 C18 H18B 108.9 . . ?
N2 C18 C19 113.24(16) . . ?
H18A C18 H18B 107.7 . . ?
C19 C18 H18A 108.9 . . ?
C19 C18 H18B 108.9 . . ?
C20 C19 C18 122.8(2) . . ?
C20 C19 C24 117.8(2) . . ?
C24 C19 C18 119.3(2) . . ?
O2 C20 C19 123.4(2) . . ?
O2 C20 C21 115.4(2) . . ?
C19 C20 H20 119.7 . . ?
C19 C20 C21 120.7(2) . . ?
C21 C20 H20 119.7 . . ?
C20 C21 H21 119.9 . . ?
C22 C21 C20 120.2(3) . . ?
C22 C21 H21 119.9 . . ?
C21 C22 H22 119.8 . . ?
C21 C22 C23 120.5(2) . . ?
C23 C22 H22 119.8 . . ?
C22 C23 H23 120.4 . . ?
C22 C23 C24 119.2(3) . . ?
C24 C23 H23 120.4 . . ?
O3 C24 C19 116.2(3) . . ?
O3 C24 C23 121.1(3) . . ?
C19 C24 H24 119.2 . . ?
C23 C24 C19 121.5(2) . . ?
C23 C24 H24 119.2 . . ?

loop_
_geom_bond_atom_site_label_1
_geom_bond_atom_site_label_2
_geom_bond_distance
_geom_bond_site_symmetry_2
_geom_bond_publ_flag
Cu1 Cl1 2.2786(5) . ?
Cu1 O1 1.8763(16) . ?
Cu1 N1 1.9235(17) . ?
Cu1 N2 2.0283(17) . ?
O1 C1 1.307(3) . ?
O2 H2 0.8400 . ?
O2 C20 1.314(3) . ?
O3 H3 0.8400 . ?
O3 C24 1.221(5) . ?
N1 C15 1.288(3) . ?
N1 C16 1.467(2) . ?
N2 H2A 1.0000 . ?
N2 C17 1.491(2) . ?
N2 C18 1.497(2) . ?
C1 C2 1.435(3) . ?
C1 C6 1.425(3) . ?
C2 C3 1.377(3) . ?
C2 C7 1.544(3) . ?
C3 H3A 0.9500 . ?
C3 C4 1.420(3) . ?
C4 C5 1.372(3) . ?
C4 C11 1.531(3) . ?
C5 H5 0.9500 . ?
C5 C6 1.412(3) . ?
C6 C15 1.438(3) . ?
C7 C8 1.537(3) . ?
C7 C9 1.536(3) . ?
C7 C10 1.531(3) . ?
C8 H8A 0.9800 . ?
C8 H8B 0.9800 . ?
C8 H8C 0.9800 . ?
C9 H9A 0.9800 . ?
C9 H9B 0.9800 . ?
C9 H9C 0.9800 . ?
C10 H10A 0.9800 . ?
C10 H10B 0.9800 . ?
C10 H10C 0.9800 . ?
C11 C12 1.534(3) . ?
C11 C13 1.529(3) . ?
C11 C14 1.543(3) . ?
C12 H12A 0.9800 . ?
C12 H12B 0.9800 . ?
C12 H12C 0.9800 . ?
C13 H13A 0.9800 . ?
C13 H13B 0.9800 . ?
C13 H13C 0.9800 . ?
C14 H14A 0.9800 . ?
C14 H14B 0.9800 . ?
C14 H14C 0.9800 . ?
C15 H15 0.9500 . ?
C16 H16A 0.9900 . ?
C16 H16B 0.9900 . ?
C16 C17 1.517(3) . ?
C17 H17A 0.9900 . ?
C17 H17B 0.9900 . ?
C18 H18A 0.9900 . ?
C18 H18B 0.9900 . ?
C18 C19 1.510(3) . ?
C19 C20 1.390(3) . ?
C19 C24 1.392(3) . ?
C20 H20 0.9500 . ?
C20 C21 1.390(3) . ?
C21 H21 0.9500 . ?
C21 C22 1.368(4) . ?
C22 H22 0.9500 . ?
C22 C23 1.379(4) . ?
C23 H23 0.9500 . ?
C23 C24 1.385(3) . ?
C24 H24 0.9500 . ?

loop_
_geom_torsion_atom_site_label_1
_geom_torsion_atom_site_label_2
_geom_torsion_atom_site_label_3
_geom_torsion_atom_site_label_4
_geom_torsion
_geom_torsion_site_symmetry_1
_geom_torsion_site_symmetry_2
_geom_torsion_site_symmetry_3
_geom_torsion_site_symmetry_4
_geom_torsion_publ_flag
Cu1 O1 C1 C2 -179.99(15) . . . . ?
Cu1 O1 C1 C6 -1.0(3) . . . . ?
Cu1 N1 C15 C6 13.4(3) . . . . ?
Cu1 N1 C16 C17 31.8(2) . . . . ?
Cu1 N2 C17 C16 37.13(18) . . . . ?
Cu1 N2 C18 C19 169.78(14) . . . . ?
Cl1 Cu1 O1 C1 -169.7(2) . . . . ?
O1 C1 C2 C3 -176.4(2) . . . . ?
O1 C1 C2 C7 9.4(3) . . . . ?
O1 C1 C6 C5 176.4(2) . . . . ?
O1 C1 C6 C15 -11.8(3) . . . . ?
O2 C20 C21 C22 -172.0(2) . . . . ?
N1 Cu1 O1 C1 13.6(2) . . . . ?
N1 C16 C17 N2 -45.0(2) . . . . ?
N2 C18 C19 C20 106.8(2) . . . . ?
N2 C18 C19 C24 -72.2(2) . . . . ?
C1 C2 C3 C4 -1.9(3) . . . . ?
C1 C2 C7 C8 -57.1(3) . . . . ?
C1 C2 C7 C9 63.6(3) . . . . ?
C1 C2 C7 C10 -178.0(2) . . . . ?
C1 C6 C15 N1 5.0(3) . . . . ?
C2 C1 C6 C5 -4.6(3) . . . . ?
C2 C1 C6 C15 167.19(19) . . . . ?
C2 C3 C4 C5 -0.8(3) . . . . ?
C2 C3 C4 C11 -177.9(2) . . . . ?
C3 C2 C7 C8 129.0(2) . . . . ?
C3 C2 C7 C9 -110.3(2) . . . . ?
C3 C2 C7 C10 8.1(3) . . . . ?
C3 C4 C5 C6 0.8(3) . . . . ?
C3 C4 C11 C12 174.57(19) . . . . ?
C3 C4 C11 C13 -64.1(2) . . . . ?
C3 C4 C11 C14 56.2(3) . . . . ?
C4 C5 C6 C1 1.9(3) . . . . ?
C4 C5 C6 C15 -170.26(18) . . . . ?
C5 C4 C11 C12 -2.3(3) . . . . ?
C5 C4 C11 C13 119.0(2) . . . . ?
C5 C4 C11 C14 -120.7(2) . . . . ?
C5 C6 C15 N1 177.10(19) . . . . ?
C6 C1 C2 C3 4.5(3) . . . . ?
C6 C1 C2 C7 -169.60(19) . . . . ?
C7 C2 C3 C4 172.10(19) . . . . ?
C11 C4 C5 C6 177.77(19) . . . . ?
C15 N1 C16 C17 -143.56(19) . . . . ?
C16 N1 C15 C6 -171.80(19) . . . . ?
C17 N2 C18 C19 -68.1(2) . . . . ?
C18 N2 C17 C16 -87.2(2) . . . . ?
C18 C19 C20 O2 -5.7(3) . . . . ?
C18 C19 C20 C21 -177.2(2) . . . . ?
C18 C19 C24 O3 8.2(4) . . . . ?
C18 C19 C24 C23 176.2(2) . . . . ?
C19 C20 C21 C22 0.1(4) . . . . ?
C20 C19 C24 O3 -170.8(3) . . . . ?
C20 C19 C24 C23 -2.9(3) . . . . ?
C20 C21 C22 C23 -1.3(4) . . . . ?
C21 C22 C23 C24 0.3(4) . . . . ?
C22 C23 C24 O3 169.2(4) . . . . ?
C22 C23 C24 C19 1.8(4) . . . . ?
C24 C19 C20 O2 173.4(2) . . . . ?
C24 C19 C20 C21 1.9(3) . . . . ?
